data_7228096
loop_
_publ_author_name
'Popova, Marina'
'Soboleva, Tatiana'
'Arif, Atta M.'
'Berreau, Lisa M.'

_publ_section_title
;
 Properties of a flavonol-based photoCORM in aqueous buffered solutions:
 influence of metal ions, surfactants and proteins on visible
 light-induced CO release
;
_journal_issue 36
_journal_name_full 'RSC Adv.'
_journal_page_first 21997
_journal_paper_doi 10.1039/C7RA02653F
_journal_volume 7
_journal_year 2017
_chemical_formula_moiety 'C29 H19 Cl N2 O7 Zn'
_chemical_formula_sum 'C29 H19 Cl N2 O7 Zn'
_chemical_formula_weight 608.30
_chemical_name_common usu223
_chemical_properties_physical ', Light-sensitive,Photo-sensitive'
_space_group_crystal_system monoclinic
_space_group_IT_number 14
_space_group_name_Hall '-P 2yn'
_space_group_name_H-M_alt 'P 1 21/n 1'
_symmetry_space_group_name_Hall '-P 2yn'
_symmetry_space_group_name_H-M 'P 1 21/n 1'
_atom_sites_solution_hydrogens geom
_audit_update_record
;
2016-12-21 deposited with the CCDC.
2017-04-11 downloaded from the CCDC.
;
_cell_angle_alpha 90
_cell_angle_beta 92.219(2)
_cell_angle_gamma 90
_cell_formula_units_Z 4
_cell_length_a 8.2518(2)
_cell_length_b 14.8377(4)
_cell_length_c 20.0844(6)
_cell_measurement_reflns_used 9748
_cell_measurement_temperature 150(1)
_cell_measurement_theta_max 30.04
_cell_measurement_theta_min 2.75
_cell_volume 2457.24(12)
_computing_cell_refinement 'Bruker SAINT'
_computing_data_collection 'Bruker Instrument Service 2014.9.0.0 (Bruker AXS Inc.)'
_computing_data_reduction 'Bruker SAINT'
_computing_molecular_graphics 'ORTEP-3 (L. J. Farrugia, J. Appl. Cryst. (2012),45, 849-854.)'
_computing_publication_material 'APEX2 v2014.9-0 (Bruker AXS Inc.)'
_computing_structure_refinement 'SHELXL-2014/6 (Sheldrick, 2014)'
_computing_structure_solution 'SHELXT-2014/9 (Sheldrick, 2014)'
_diffrn_ambient_temperature 150(1)
_diffrn_measured_fraction_theta_full 0.998
_diffrn_measured_fraction_theta_max 0.998
_diffrn_measurement_device_type 'Bruker Kappa APEX II CCD'
_diffrn_measurement_method '\f and \w scans'
_diffrn_radiation_monochromator graphite
_diffrn_radiation_type 'Mo K\a'
_diffrn_radiation_wavelength 0.71073
_diffrn_reflns_av_R_equivalents 0.0275
_diffrn_reflns_av_unetI/netI 0.0173
_diffrn_reflns_limit_h_max 11
_diffrn_reflns_limit_h_min -9
_diffrn_reflns_limit_k_max 20
_diffrn_reflns_limit_k_min -20
_diffrn_reflns_limit_l_max 25
_diffrn_reflns_limit_l_min -28
_diffrn_reflns_number 51427
_diffrn_reflns_theta_full 30.03
_diffrn_reflns_theta_max 30.03
_diffrn_reflns_theta_min 2.45
_diffrn_source 'fine-focus tube'
_diffrn_source_type 'Siemans KFFMO2K-90'
_exptl_absorpt_coefficient_mu 1.164
_exptl_absorpt_correction_T_max 0.85
_exptl_absorpt_correction_T_min 0.66
_exptl_absorpt_correction_type multi-scan
_exptl_absorpt_process_details
;
Sheldrick, G. M. (2014). SADABS V2014/4 BRUKER AXS Inc. Madison WI 53711 USA
;
_exptl_crystal_colour 'translucent light orange'
_exptl_crystal_density_diffrn 1.644
_exptl_crystal_density_method 'not measured'
_exptl_crystal_description plate
_exptl_crystal_F_000 1240
_exptl_crystal_recrystallization_method 'Vapour deposition'
_exptl_crystal_size_max 0.392
_exptl_crystal_size_mid 0.168
_exptl_crystal_size_min 0.140
_refine_diff_density_max 1.263
_refine_diff_density_min -0.371
_refine_ls_extinction_method none
_refine_ls_goodness_of_fit_ref 1.062
_refine_ls_hydrogen_treatment constr
_refine_ls_matrix_type full
_refine_ls_number_parameters 370
_refine_ls_number_reflns 7184
_refine_ls_number_restraints 4
_refine_ls_restrained_S_all 1.069
_refine_ls_R_factor_all 0.0374
_refine_ls_R_factor_gt 0.0318
_refine_ls_shift/su_max 0.004
_refine_ls_shift/su_mean 0.000
_refine_ls_structure_factor_coef Fsqd
_refine_ls_weighting_details 'w=1/[\s^2^(Fo^2^)+(0.0468P)^2^+1.3586P] where P=(Fo^2^+2Fc^2^)/3'
_refine_ls_weighting_scheme calc
_refine_ls_wR_factor_gt 0.0865
_refine_ls_wR_factor_ref 0.0897
_reflns_number_gt 6280
_reflns_number_total 7184
_reflns_threshold_expression 'I > 2\s(I)'
_cod_data_source_file c7ra02653f2.cif
_cod_data_source_block I
_cod_database_code 7228096

loop_
_space_group_symop_operation_xyz
'x, y, z'
'-x+1/2, y+1/2, -z+1/2'
'-x, -y, -z'
'x-1/2, -y-1/2, z-1/2'

loop_
_atom_site_type_symbol
_atom_site_label
_atom_site_fract_x
_atom_site_fract_y
_atom_site_fract_z
_atom_site_U_iso_or_equiv
_atom_site_adp_type
_atom_site_calc_flag
_atom_site_refinement_flags_adp
_atom_site_refinement_flags_occupancy
_atom_site_refinement_flags_posn
_atom_site_occupancy
_atom_site_disorder_assembly
_atom_site_disorder_group
Zn Zn1 0.59754(2) 0.53454(2) 0.56247(2) 0.02169(6) Uani d . . . 1.0 . .
Cl Cl1 0.85833(11) 0.69805(4) 0.63753(2) 0.02940(17) Uani d . P . 0.914(3) A 1
O O4 0.82191(17) 0.63689(9) 0.58229(7) 0.0390(3) Uani d . . D 1.0 . .
O O5 0.7189(2) 0.75337(11) 0.64774(10) 0.0539(5) Uani d . P . 0.914(3) . .
O O6 0.9899(2) 0.75485(13) 0.62043(9) 0.0625(5) Uani d . . D 1.0 . .
O O7 0.8920(2) 0.64880(12) 0.69701(8) 0.0589(5) Uani d . . D 1.0 . .
Cl Cl1' 0.9193(12) 0.6815(5) 0.6351(3) 0.0363(17) Uiso d . P D 0.086(3) A 2
O O5' 1.087(2) 0.6622(19) 0.6340(13) 0.079(8) Uiso d . P D 0.086(3) A 2
O O1 0.45904(13) 0.64999(7) 0.55458(5) 0.0203(2) Uani d . . . 1.0 . .
O O2 0.61026(12) 0.55664(7) 0.46293(5) 0.01800(19) Uani d . . . 1.0 . .
O O3 0.57216(13) 0.77708(7) 0.38383(5) 0.0198(2) Uani d . . . 1.0 . .
N N1 0.76576(15) 0.43101(9) 0.57992(6) 0.0208(2) Uani d . . . 1.0 . .
N N2 0.57961(16) 0.51842(9) 0.66298(6) 0.0210(2) Uani d . . . 1.0 . .
C C1 0.57878(16) 0.64358(9) 0.45098(6) 0.0165(2) Uani d . . . 1.0 . .
C C2 0.49034(17) 0.69024(9) 0.50163(6) 0.0169(2) Uani d . . . 1.0 . .
C C3 0.43688(17) 0.78099(9) 0.48797(6) 0.0173(2) Uani d . . . 1.0 . .
C C4 0.34186(17) 0.82836(9) 0.53154(7) 0.0192(3) Uani d . . . 1.0 . .
H H4 0.3101 0.8006 0.5716 0.023 Uiso calc U . R 1.0 . .
C C5 0.29258(17) 0.91640(9) 0.51700(7) 0.0187(2) Uani d . . . 1.0 . .
C C6 0.19822(19) 0.96664(10) 0.56182(8) 0.0248(3) Uani d . . . 1.0 . .
H H6 0.1658 0.9397 0.6021 0.03 Uiso calc U . R 1.0 . .
C C7 0.1542(2) 1.05308(12) 0.54721(8) 0.0296(3) Uani d . . . 1.0 . .
H H7 0.0907 1.086 0.5773 0.036 Uiso calc U . R 1.0 . .
C C8 0.2023(2) 1.09431(11) 0.48751(8) 0.0273(3) Uani d . . . 1.0 . .
H H8 0.1715 1.1548 0.4782 0.033 Uiso calc U . R 1.0 . .
C C9 0.29214(18) 1.04829(10) 0.44330(7) 0.0214(3) Uani d . . . 1.0 . .
H H9 0.3238 1.0772 0.4036 0.026 Uiso calc U . R 1.0 . .
C C10 0.33910(17) 0.95737(9) 0.45593(7) 0.0180(2) Uani d . . . 1.0 . .
C C11 0.43127(17) 0.90799(9) 0.41123(7) 0.0193(3) Uani d . . . 1.0 . .
H H11 0.4603 0.9339 0.3701 0.023 Uiso calc U . R 1.0 . .
C C12 0.47914(17) 0.82154(9) 0.42770(6) 0.0176(2) Uani d . . . 1.0 . .
C C13 0.61921(16) 0.68938(9) 0.39416(6) 0.0170(2) Uani d . . . 1.0 . .
C C14 0.71125(16) 0.65617(10) 0.33798(7) 0.0187(3) Uani d . . . 1.0 . .
C C15 0.71751(19) 0.70864(11) 0.27990(7) 0.0241(3) Uani d . . . 1.0 . .
H H15 0.6592 0.7638 0.2767 0.029 Uiso calc U . R 1.0 . .
C C16 0.8087(2) 0.68016(12) 0.22711(8) 0.0300(3) Uani d . . . 1.0 . .
H H16 0.8134 0.7162 0.1882 0.036 Uiso calc U . R 1.0 . .
C C17 0.8927(2) 0.59955(13) 0.23100(8) 0.0312(3) Uani d . . . 1.0 . .
H H17 0.9549 0.5805 0.1947 0.037 Uiso calc U . R 1.0 . .
C C18 0.8864(2) 0.54655(12) 0.28764(9) 0.0288(3) Uani d . . . 1.0 . .
H H18 0.944 0.4911 0.2901 0.035 Uiso calc U . R 1.0 . .
C C19 0.79590(18) 0.57433(10) 0.34103(7) 0.0232(3) Uani d . . . 1.0 . .
H H19 0.7915 0.5376 0.3797 0.028 Uiso calc U . R 1.0 . .
C C20 0.85798(19) 0.39093(11) 0.53515(8) 0.0276(3) Uani d . . . 1.0 . .
H H20 0.8692 0.4185 0.4929 0.033 Uiso calc U . R 1.0 . .
C C21 0.9373(2) 0.31053(13) 0.54866(10) 0.0383(4) Uani d . . . 1.0 . .
H H21 1.004 0.2837 0.5166 0.046 Uiso calc U . R 1.0 . .
C C22 0.9175(2) 0.27016(13) 0.60970(11) 0.0425(5) Uani d . . . 1.0 . .
H H22 0.9673 0.2137 0.6193 0.051 Uiso calc U . R 1.0 . .
C C23 0.8255(2) 0.31160(11) 0.65687(9) 0.0337(4) Uani d . . . 1.0 . .
H H23 0.8121 0.2847 0.6992 0.04 Uiso calc U . R 1.0 . .
C C24 0.75310(18) 0.39368(10) 0.64072(7) 0.0221(3) Uani d . . . 1.0 . .
C C25 0.65841(18) 0.44678(11) 0.68855(7) 0.0220(3) Uani d . . . 1.0 . .
C C26 0.6527(2) 0.42646(15) 0.75587(8) 0.0351(4) Uani d . . . 1.0 . .
H H26 0.709 0.3757 0.7739 0.042 Uiso calc U . R 1.0 . .
C C27 0.5634(2) 0.48157(18) 0.79622(8) 0.0453(5) Uani d . . . 1.0 . .
H H27 0.5576 0.4686 0.8424 0.054 Uiso calc U . R 1.0 . .
C C28 0.4832(2) 0.55493(17) 0.76954(8) 0.0406(5) Uani d . . . 1.0 . .
H H28 0.4216 0.5933 0.7967 0.049 Uiso calc U . R 1.0 . .
C C29 0.4941(2) 0.57166(13) 0.70215(8) 0.0294(3) Uani d . . . 1.0 . .
H H29 0.4393 0.6224 0.6832 0.035 Uiso calc U . R 1.0 . .

loop_
_atom_site_aniso_label
_atom_site_aniso_U_11
_atom_site_aniso_U_22
_atom_site_aniso_U_33
_atom_site_aniso_U_12
_atom_site_aniso_U_13
_atom_site_aniso_U_23
Zn1 0.03361(11) 0.01819(9) 0.01331(8) 0.00700(7) 0.00168(6) 0.00277(5)
Cl1 0.0369(4) 0.0201(2) 0.0304(2) -0.0052(2) -0.00856(19) 0.00103(15)
O4 0.0425(7) 0.0369(7) 0.0378(7) -0.0122(6) 0.0039(5) -0.0122(6)
O5 0.0553(10) 0.0318(8) 0.0733(13) 0.0099(7) -0.0150(9) -0.0208(8)
O6 0.0659(11) 0.0616(11) 0.0589(10) -0.0381(9) -0.0096(8) 0.0038(8)
O7 0.0794(12) 0.0529(10) 0.0426(9) -0.0051(9) -0.0183(8) 0.0175(7)
O1 0.0289(5) 0.0175(5) 0.0147(4) 0.0032(4) 0.0042(4) 0.0039(3)
O2 0.0257(5) 0.0140(4) 0.0144(4) 0.0028(4) 0.0015(4) 0.0010(3)
O3 0.0275(5) 0.0157(4) 0.0165(4) 0.0024(4) 0.0063(4) 0.0030(3)
N1 0.0224(6) 0.0197(6) 0.0202(5) 0.0016(5) -0.0011(4) -0.0001(4)
N2 0.0254(6) 0.0230(6) 0.0144(5) -0.0013(5) -0.0001(4) -0.0001(4)
C1 0.0200(6) 0.0155(6) 0.0139(5) 0.0004(5) 0.0002(4) 0.0004(4)
C2 0.0206(6) 0.0152(6) 0.0148(5) -0.0005(5) 0.0005(4) 0.0014(5)
C3 0.0214(6) 0.0149(6) 0.0156(6) -0.0002(5) 0.0016(5) 0.0018(4)
C4 0.0233(6) 0.0183(6) 0.0162(6) 0.0006(5) 0.0034(5) 0.0021(5)
C5 0.0204(6) 0.0182(6) 0.0177(6) 0.0010(5) 0.0009(5) 0.0004(5)
C6 0.0278(7) 0.0242(7) 0.0226(7) 0.0052(6) 0.0056(6) 0.0007(5)
C7 0.0340(8) 0.0260(7) 0.0292(8) 0.0105(6) 0.0064(6) -0.0013(6)
C8 0.0330(8) 0.0189(7) 0.0297(8) 0.0062(6) -0.0013(6) 0.0004(6)
C9 0.0241(7) 0.0176(6) 0.0223(6) 0.0011(5) -0.0028(5) 0.0033(5)
C10 0.0195(6) 0.0164(6) 0.0181(6) -0.0002(5) -0.0011(5) 0.0014(5)
C11 0.0249(7) 0.0161(6) 0.0169(6) -0.0003(5) 0.0018(5) 0.0034(5)
C12 0.0212(6) 0.0161(6) 0.0157(6) -0.0001(5) 0.0027(5) 0.0008(5)
C13 0.0202(6) 0.0159(6) 0.0150(5) -0.0005(5) 0.0016(4) 0.0011(4)
C14 0.0193(6) 0.0212(6) 0.0156(6) -0.0020(5) 0.0017(5) -0.0017(5)
C15 0.0285(7) 0.0283(7) 0.0157(6) 0.0001(6) 0.0031(5) 0.0006(5)
C16 0.0362(8) 0.0376(9) 0.0167(6) -0.0030(7) 0.0072(6) -0.0011(6)
C17 0.0287(8) 0.0404(9) 0.0251(7) -0.0019(7) 0.0094(6) -0.0114(7)
C18 0.0272(7) 0.0281(8) 0.0315(8) 0.0008(6) 0.0065(6) -0.0078(6)
C19 0.0247(7) 0.0217(7) 0.0235(7) 0.0002(5) 0.0032(5) -0.0012(5)
C20 0.0250(7) 0.0295(8) 0.0282(7) 0.0024(6) -0.0014(6) -0.0079(6)
C21 0.0297(8) 0.0359(9) 0.0483(11) 0.0111(7) -0.0097(7) -0.0179(8)
C22 0.0428(10) 0.0247(8) 0.0581(12) 0.0134(7) -0.0224(9) -0.0077(8)
C23 0.0379(9) 0.0234(8) 0.0384(9) 0.0007(7) -0.0153(7) 0.0064(7)
C24 0.0210(6) 0.0203(6) 0.0243(7) -0.0019(5) -0.0065(5) 0.0046(5)
C25 0.0207(6) 0.0274(7) 0.0176(6) -0.0053(5) -0.0028(5) 0.0057(5)
C26 0.0242(7) 0.0576(12) 0.0233(7) -0.0016(7) -0.0020(6) 0.0187(7)
C27 0.0273(8) 0.0933(18) 0.0155(7) -0.0014(9) 0.0015(6) 0.0111(9)
C28 0.0295(8) 0.0745(14) 0.0179(7) 0.0007(9) 0.0030(6) -0.0097(8)
C29 0.0321(8) 0.0365(9) 0.0197(7) 0.0017(7) 0.0016(6) -0.0074(6)

loop_
_atom_type_symbol
_atom_type_description
_atom_type_scat_dispersion_real
_atom_type_scat_dispersion_imag
_atom_type_scat_source
C C 0.0033 0.0016 'International Tables Vol C Tables 4.2.6.8 and 6.1.1.4'
H H 0.0000 0.0000 'International Tables Vol C Tables 4.2.6.8 and 6.1.1.4'
N N 0.0061 0.0033 'International Tables Vol C Tables 4.2.6.8 and 6.1.1.4'
O O 0.0106 0.0060 'International Tables Vol C Tables 4.2.6.8 and 6.1.1.4'
Cl Cl 0.1484 0.1585 'International Tables Vol C Tables 4.2.6.8 and 6.1.1.4'
Zn Zn 0.2839 1.4301 'International Tables Vol C Tables 4.2.6.8 and 6.1.1.4'

loop_
_geom_angle_atom_site_label_1
_geom_angle_atom_site_label_2
_geom_angle_atom_site_label_3
_geom_angle_site_symmetry_1
_geom_angle_site_symmetry_3
_geom_angle
O2 Zn1 N2 . . 177.18(5)
O2 Zn1 O1 . . 80.79(4)
N2 Zn1 O1 . . 96.43(5)
O2 Zn1 N1 . . 102.96(4)
N2 Zn1 N1 . . 79.71(5)
O1 Zn1 N1 . . 170.28(5)
O2 Zn1 O2 . 3_666 86.64(4)
N2 Zn1 O2 . 3_666 94.04(4)
O1 Zn1 O2 . 3_666 93.87(4)
N1 Zn1 O2 . 3_666 95.30(4)
O2 Zn1 O4 . . 89.55(5)
N2 Zn1 O4 . . 89.72(5)
O1 Zn1 O4 . . 84.80(5)
N1 Zn1 O4 . . 86.25(5)
O2 Zn1 O4 3_666 . 176.13(4)
O2 Zn1 Zn1 . 3_666 45.79(3)
N2 Zn1 Zn1 . 3_666 134.83(4)
O1 Zn1 Zn1 . 3_666 86.77(3)
N1 Zn1 Zn1 . 3_666 102.31(3)
O2 Zn1 Zn1 3_666 3_666 40.85(2)
O4 Zn1 Zn1 . 3_666 135.34(3)
O7 Cl1 O6 . . 112.40(12)
O7 Cl1 O5 . . 107.83(13)
O6 Cl1 O5 . . 108.58(12)
O7 Cl1 O4 . . 110.41(10)
O6 Cl1 O4 . . 108.74(10)
O5 Cl1 O4 . . 108.81(10)
Cl1 O4 Zn1 . . 130.68(9)
Cl1' O4 Zn1 . . 143.1(3)
Cl1' O6 O5' . . 57.3(9)
O6 Cl1' O7 . . 127.5(5)
O6 Cl1' O5' . . 73.3(12)
O7 Cl1' O5' . . 98.0(13)
O6 Cl1' O4 . . 117.5(5)
O7 Cl1' O4 . . 113.3(4)
O5' Cl1' O4 . . 114.0(13)
O6 Cl1' O5 . . 87.8(5)
O7 Cl1' O5 . . 84.7(5)
O5' Cl1' O5 . . 158.2(12)
O4 Cl1' O5 . . 84.2(5)
Cl1' O5' O6 . . 49.4(7)
C2 O1 Zn1 . . 109.19(9)
C1 O2 Zn1 . . 108.39(8)
C1 O2 Zn1 . 3_666 113.75(8)
Zn1 O2 Zn1 . 3_666 93.36(4)
C12 O3 C13 . . 121.70(10)
C20 N1 C24 . . 119.44(14)
C20 N1 Zn1 . . 127.18(11)
C24 N1 Zn1 . . 112.29(10)
C29 N2 C25 . . 120.24(13)
C29 N2 Zn1 . . 124.94(11)
C25 N2 Zn1 . . 114.79(10)
O2 C1 C13 . . 124.92(12)
O2 C1 C2 . . 115.75(11)
C13 C1 C2 . . 119.29(12)
O1 C2 C3 . . 122.33(12)
O1 C2 C1 . . 119.52(12)
C3 C2 C1 . . 118.12(12)
C4 C3 C12 . . 119.37(12)
C4 C3 C2 . . 121.97(12)
C12 C3 C2 . . 118.64(12)
C3 C4 C5 . . 120.59(12)
C3 C4 H4 . . 119.7
C5 C4 H4 . . 119.7
C4 C5 C6 . . 121.32(13)
C4 C5 C10 . . 119.35(12)
C6 C5 C10 . . 119.33(13)
C7 C6 C5 . . 120.31(14)
C7 C6 H6 . . 119.8
C5 C6 H6 . . 119.8
C6 C7 C8 . . 120.53(15)
C6 C7 H7 . . 119.7
C8 C7 H7 . . 119.7
C9 C8 C7 . . 120.84(14)
C9 C8 H8 . . 119.6
C7 C8 H8 . . 119.6
C8 C9 C10 . . 120.68(14)
C8 C9 H9 . . 119.7
C10 C9 H9 . . 119.7
C11 C10 C9 . . 122.05(13)
C11 C10 C5 . . 119.65(12)
C9 C10 C5 . . 118.29(13)
C12 C11 C10 . . 119.28(12)
C12 C11 H11 . . 120.4
C10 C11 H11 . . 120.4
O3 C12 C11 . . 117.33(12)
O3 C12 C3 . . 120.93(12)
C11 C12 C3 . . 121.72(12)
O3 C13 C1 . . 121.07(12)
O3 C13 C14 . . 110.72(11)
C1 C13 C14 . . 128.21(13)
C19 C14 C15 . . 118.83(13)
C19 C14 C13 . . 121.92(13)
C15 C14 C13 . . 119.24(13)
C16 C15 C14 . . 120.22(15)
C16 C15 H15 . . 119.9
C14 C15 H15 . . 119.9
C17 C16 C15 . . 120.32(15)
C17 C16 H16 . . 119.8
C15 C16 H16 . . 119.8
C16 C17 C18 . . 120.18(14)
C16 C17 H17 . . 119.9
C18 C17 H17 . . 119.9
C17 C18 C19 . . 120.16(16)
C17 C18 H18 . . 119.9
C19 C18 H18 . . 119.9
C18 C19 C14 . . 120.28(14)
C18 C19 H19 . . 119.9
C14 C19 H19 . . 119.9
N1 C20 C21 . . 121.88(17)
N1 C20 H20 . . 119.1
C21 C20 H20 . . 119.1
C22 C21 C20 . . 118.53(17)
C22 C21 H21 . . 120.7
C20 C21 H21 . . 120.7
C21 C22 C23 . . 120.22(16)
C21 C22 H22 . . 119.9
C23 C22 H22 . . 119.9
C22 C23 C24 . . 118.22(17)
C22 C23 H23 . . 120.9
C24 C23 H23 . . 120.9
N1 C24 C23 . . 121.58(15)
N1 C24 C25 . . 115.36(13)
C23 C24 C25 . . 123.06(15)
N2 C25 C26 . . 120.80(16)
N2 C25 C24 . . 115.63(12)
C26 C25 C24 . . 123.55(15)
C27 C26 C25 . . 118.77(17)
C27 C26 H26 . . 120.6
C25 C26 H26 . . 120.6
C28 C27 C26 . . 119.98(16)
C28 C27 H27 . . 120.0
C26 C27 H27 . . 120.0
C27 C28 C29 . . 118.44(18)
C27 C28 H28 . . 120.8
C29 C28 H28 . . 120.8
N2 C29 C28 . . 121.77(18)
N2 C29 H29 . . 119.1
C28 C29 H29 . . 119.1

loop_
_geom_bond_atom_site_label_1
_geom_bond_atom_site_label_2
_geom_bond_site_symmetry_2
_geom_bond_distance
Zn1 O2 . 2.0327(10)
Zn1 N2 . 2.0439(12)
Zn1 O1 . 2.0619(10)
Zn1 N1 . 2.0909(12)
Zn1 O2 3_666 2.2278(11)
Zn1 O4 . 2.4157(13)
Zn1 Zn1 3_666 3.1025(4)
Cl1 O7 . 1.4186(16)
Cl1 O6 . 1.4270(17)
Cl1 O5 . 1.4346(19)
Cl1 O4 . 1.4557(13)
O4 Cl1' . 1.464(7)
O5 Cl1' . 1.992(11)
O6 Cl1' . 1.275(6)
O6 O5' . 1.61(2)
O7 Cl1' . 1.361(6)
Cl1' O5' . 1.413(17)
O1 C2 . 1.2554(16)
O2 C1 . 1.3358(16)
O2 Zn1 3_666 2.2278(10)
O3 C12 . 1.3613(16)
O3 C13 . 1.3715(16)
N1 C20 . 1.340(2)
N1 C24 . 1.3486(19)
N2 C29 . 1.336(2)
N2 C25 . 1.338(2)
C1 C13 . 1.3801(18)
C1 C2 . 1.4506(18)
C2 C3 . 1.4401(18)
C3 C4 . 1.3885(19)
C3 C12 . 1.4076(18)
C4 C5 . 1.3957(19)
C4 H4 . 0.95
C5 C6 . 1.424(2)
C5 C10 . 1.4346(19)
C6 C7 . 1.362(2)
C6 H6 . 0.95
C7 C8 . 1.416(2)
C7 H7 . 0.95
C8 C9 . 1.362(2)
C8 H8 . 0.95
C9 C10 . 1.4237(19)
C9 H9 . 0.95
C10 C11 . 1.4051(19)
C11 C12 . 1.3786(19)
C11 H11 . 0.95
C13 C14 . 1.4693(18)
C14 C19 . 1.401(2)
C14 C15 . 1.4052(19)
C15 C16 . 1.390(2)
C15 H15 . 0.95
C16 C17 . 1.383(3)
C16 H16 . 0.95
C17 C18 . 1.385(3)
C17 H17 . 0.95
C18 C19 . 1.393(2)
C18 H18 . 0.95
C19 H19 . 0.95
C20 C21 . 1.382(2)
C20 H20 . 0.95
C21 C22 . 1.380(3)
C21 H21 . 0.95
C22 C23 . 1.381(3)
C22 H22 . 0.95
C23 C24 . 1.389(2)
C23 H23 . 0.95
C24 C25 . 1.487(2)
C25 C26 . 1.388(2)
C26 C27 . 1.384(3)
C26 H26 . 0.95
C27 C28 . 1.372(3)
C27 H27 . 0.95
C28 C29 . 1.382(2)
C28 H28 . 0.95
C29 H29 . 0.95

loop_
_geom_torsion_atom_site_label_1
_geom_torsion_atom_site_label_2
_geom_torsion_atom_site_label_3
_geom_torsion_atom_site_label_4
_geom_torsion_site_symmetry_1
_geom_torsion
O7 Cl1 O4 Zn1 . 66.04(16)
O6 Cl1 O4 Zn1 . -170.21(12)
O5 Cl1 O4 Zn1 . -52.11(15)
O5' O6 Cl1' O7 . 87.3(15)
O5' O6 Cl1' O4 . -108.8(14)
O5' O6 Cl1' O5 . 168.9(12)
Zn1 O4 Cl1' O6 . -155.3(3)
Zn1 O4 Cl1' O7 . 10.9(12)
Zn1 O4 Cl1' O5' . 121.8(13)
Zn1 O4 Cl1' O5 . -70.8(6)
O7 Cl1' O5' O6 . -126.9(6)
O4 Cl1' O5' O6 . 113.2(7)
O5 Cl1' O5' O6 . -31.(3)
Zn1 O2 C1 C13 . 160.95(12)
Zn1 O2 C1 C13 3_666 -96.71(14)
Zn1 O2 C1 C2 . -21.29(14)
Zn1 O2 C1 C2 3_666 81.05(12)
Zn1 O1 C2 C3 . -167.96(11)
Zn1 O1 C2 C1 . 14.13(16)
O2 C1 C2 O1 . 4.98(19)
C13 C1 C2 O1 . -177.13(13)
O2 C1 C2 C3 . -173.02(12)
C13 C1 C2 C3 . 4.9(2)
O1 C2 C3 C4 . -2.5(2)
C1 C2 C3 C4 . 175.40(13)
O1 C2 C3 C12 . 179.17(13)
C1 C2 C3 C12 . -2.89(19)
C12 C3 C4 C5 . -2.0(2)
C2 C3 C4 C5 . 179.72(13)
C3 C4 C5 C6 . -178.57(14)
C3 C4 C5 C10 . 0.9(2)
C4 C5 C6 C7 . 178.70(16)
C10 C5 C6 C7 . -0.8(2)
C5 C6 C7 C8 . -0.4(3)
C6 C7 C8 C9 . 0.6(3)
C7 C8 C9 C10 . 0.3(2)
C8 C9 C10 C11 . 179.79(15)
C8 C9 C10 C5 . -1.4(2)
C4 C5 C10 C11 . 1.0(2)
C6 C5 C10 C11 . -179.56(14)
C4 C5 C10 C9 . -177.85(13)
C6 C5 C10 C9 . 1.6(2)
C9 C10 C11 C12 . 177.09(14)
C5 C10 C11 C12 . -1.7(2)
C13 O3 C12 C11 . -176.77(13)
C13 O3 C12 C3 . 4.5(2)
C10 C11 C12 O3 . -178.17(13)
C10 C11 C12 C3 . 0.6(2)
C4 C3 C12 O3 . 179.97(13)
C2 C3 C12 O3 . -1.7(2)
C4 C3 C12 C11 . 1.3(2)
C2 C3 C12 C11 . 179.62(13)
C12 O3 C13 C1 . -2.4(2)
C12 O3 C13 C14 . 177.11(12)
O2 C1 C13 O3 . 175.34(12)
C2 C1 C13 O3 . -2.3(2)
O2 C1 C13 C14 . -4.1(2)
C2 C1 C13 C14 . 178.24(13)
O3 C13 C14 C19 . 169.14(13)
C1 C13 C14 C19 . -11.4(2)
O3 C13 C14 C15 . -9.58(18)
C1 C13 C14 C15 . 169.88(14)
C19 C14 C15 C16 . -1.1(2)
C13 C14 C15 C16 . 177.62(14)
C14 C15 C16 C17 . 0.7(3)
C15 C16 C17 C18 . 0.0(3)
C16 C17 C18 C19 . -0.2(3)
C17 C18 C19 C14 . -0.3(2)
C15 C14 C19 C18 . 1.0(2)
C13 C14 C19 C18 . -177.76(14)
C24 N1 C20 C21 . 2.0(2)
Zn1 N1 C20 C21 . -165.12(13)
N1 C20 C21 C22 . 1.3(3)
C20 C21 C22 C23 . -2.6(3)
C21 C22 C23 C24 . 0.7(3)
C20 N1 C24 C23 . -4.0(2)
Zn1 N1 C24 C23 . 164.94(12)
C20 N1 C24 C25 . 175.50(13)
Zn1 N1 C24 C25 . -15.59(15)
C22 C23 C24 N1 . 2.6(2)
C22 C23 C24 C25 . -176.80(15)
C29 N2 C25 C26 . 0.1(2)
Zn1 N2 C25 C26 . -178.22(12)
C29 N2 C25 C24 . -178.48(14)
Zn1 N2 C25 C24 . 3.20(16)
N1 C24 C25 N2 . 8.64(19)
C23 C24 C25 N2 . -171.90(14)
N1 C24 C25 C26 . -169.90(15)
C23 C24 C25 C26 . 9.6(2)
N2 C25 C26 C27 . 0.2(3)
C24 C25 C26 C27 . 178.64(16)
C25 C26 C27 C28 . -0.3(3)
C26 C27 C28 C29 . 0.1(3)
C25 N2 C29 C28 . -0.3(3)
Zn1 N2 C29 C28 . 177.85(14)
C27 C28 C29 N2 . 0.2(3)
